data_7116290
loop_
_publ_author_name
'Del Grosso, Alessandro'
'Ayuso Carrillo, Josue'
'Ingleson, Michael J.'

_publ_section_title
;
 Regioselective electrophilic borylation of haloarenes.
;
_journal_issue 14
_journal_name_full 'Chemical communications (Cambridge, England)'
_journal_page_first 2878
_journal_paper_doi 10.1039/c4cc10153g
_journal_volume 51
_journal_year 2015
_chemical_formula_moiety 'C12 H15 B Cl F O2'
_chemical_formula_sum 'C12 H15 B Cl F O2'
_chemical_formula_weight 256.50
_chemical_name_systematic
;
2-(4-chloro-2-fluorophenyl)-4,4,5,5-tetramethyl-1,3,2-dioxaborolane
;
_space_group_crystal_system monoclinic
_space_group_IT_number 14
_space_group_name_Hall '-P 2ybc'
_space_group_name_H-M_alt 'P 1 21/c 1'
_symmetry_space_group_name_Hall '-P 2ybc'
_symmetry_space_group_name_H-M 'P 1 21/c 1'
_atom_sites_solution_hydrogens geom
_atom_sites_solution_primary direct
_audit_creation_date 2014-12-10
_audit_creation_method
;
  Olex2 1.2
  (compiled Apr 23 2013 17:59:47, GUI svn.r4466)
;
_audit_update_record
;
2014-12-10 deposited with the CCDC.
2015-01-02 downloaded from the CCDC.
;
_cell_angle_alpha 90
_cell_angle_beta 92.422(5)
_cell_angle_gamma 90
_cell_formula_units_Z 4
_cell_length_a 13.8661(7)
_cell_length_b 7.5020(4)
_cell_length_c 12.4291(8)
_cell_measurement_reflns_used 1463
_cell_measurement_temperature 150
_cell_measurement_theta_max 26.7100
_cell_measurement_theta_min 3.5370
_cell_volume 1291.76(13)
_computing_cell_refinement
;
CrysAlisPro, Agilent Technologies,
Version 1.171.37.33 (release 27-03-2014 CrysAlis171 .NET)
(compiled Mar 27 2014,17:12:48)
;
_computing_data_collection
;
CrysAlisPro, Agilent Technologies,
Version 1.171.37.33 (release 27-03-2014 CrysAlis171 .NET)
(compiled Mar 27 2014,17:12:48)
;
_computing_data_reduction
;
CrysAlisPro, Agilent Technologies,
Version 1.171.37.33 (release 27-03-2014 CrysAlis171 .NET)
(compiled Mar 27 2014,17:12:48)
;
_computing_molecular_graphics
;
O. V. Dolomanov, L. J. Bourhis, R. J. Gildea, J. A. K. Howard and H. Puschmann,
OLEX2: a complete structure solution, refinement and analysis program.
J. Appl. Cryst. (2009). 42, 339-341.
;
_computing_publication_material
;
O. V. Dolomanov, L. J. Bourhis, R. J. Gildea, J. A. K. Howard and H. Puschmann,
OLEX2: a complete structure solution, refinement and analysis program.
J. Appl. Cryst. (2009). 42, 339-341.
;
_computing_structure_refinement
;
SHELXL, G.M. Sheldrick, Acta Cryst.
(2008). A64, 112-122
;
_computing_structure_solution
;
SHELXS, G.M. Sheldrick, Acta Cryst.
(2008). A64, 112-122
;
_diffrn_ambient_environment N~2~
_diffrn_ambient_temperature 150
_diffrn_detector 'CCD plate'
_diffrn_detector_area_resol_mean 8.0714
_diffrn_detector_type Eos
_diffrn_measured_fraction_theta_full 0.9955
_diffrn_measured_fraction_theta_max 0.8590
_diffrn_measurement_details
;
  1 omega  -94.00   10.00   1.0000    1.1000
omega____ theta____ kappa____ phi______ frames
    -      -20.4767  -37.0000 -150.0000 104

  2 omega  -25.00   55.00   1.0000    1.1000
omega____ theta____ kappa____ phi______ frames
    -      -20.4767   19.0000   30.0000 80

  3 omega  -45.00    0.00   1.0000    1.1000
omega____ theta____ kappa____ phi______ frames
    -       21.6485  -57.0000  120.0000 45
;
_diffrn_measurement_device 'four-circle diffractometer'
_diffrn_measurement_device_type 'SuperNova, Single source at offset, Eos'
_diffrn_measurement_method '\w scans'
_diffrn_orient_matrix_UB_11 0.0438674000
_diffrn_orient_matrix_UB_12 0.0102686000
_diffrn_orient_matrix_UB_13 -0.0267789000
_diffrn_orient_matrix_UB_21 -0.0184841000
_diffrn_orient_matrix_UB_22 0.0781694000
_diffrn_orient_matrix_UB_23 -0.0255396000
_diffrn_orient_matrix_UB_31 0.0189672000
_diffrn_orient_matrix_UB_32 0.0521257000
_diffrn_orient_matrix_UB_33 0.0434723000
_diffrn_radiation_monochromator mirror
_diffrn_radiation_probe x-ray
_diffrn_radiation_type 'Mo K\a'
_diffrn_radiation_wavelength 0.71073
_diffrn_reflns_av_R_equivalents 0.0343
_diffrn_reflns_av_unetI/netI 0.0710
_diffrn_reflns_Laue_measured_fraction_full 0.997
_diffrn_reflns_Laue_measured_fraction_max 0.855
_diffrn_reflns_limit_h_max 17
_diffrn_reflns_limit_h_min -17
_diffrn_reflns_limit_k_max 10
_diffrn_reflns_limit_k_min -5
_diffrn_reflns_limit_l_max 7
_diffrn_reflns_limit_l_min -16
_diffrn_reflns_number 5252
_diffrn_reflns_point_group_measured_fraction_full 0.997
_diffrn_reflns_point_group_measured_fraction_max 0.855
_diffrn_reflns_theta_full 25.242
_diffrn_reflns_theta_max 28.861
_diffrn_reflns_theta_min 3.281
_diffrn_source 'SuperNova (Mo) X-ray Source'
_exptl_absorpt_coefficient_mu 0.294
_exptl_absorpt_correction_T_max 1.00000
_exptl_absorpt_correction_T_min 0.80940
_exptl_absorpt_correction_type multi-scan
_exptl_absorpt_process_details
;
CrysAlisPro, Agilent Technologies,
Version 1.171.37.33 (release 27-03-2014 CrysAlis171 .NET)
(compiled Mar 27 2014,17:12:48)
Empirical absorption correction using spherical harmonics,
 implemented in SCALE3 ABSPACK scaling algorithm.
;
_exptl_crystal_colour colourless
_exptl_crystal_density_diffrn 1.319
_exptl_crystal_description irregular
_exptl_crystal_F_000 536
_exptl_crystal_size_max 0.6
_exptl_crystal_size_mid 0.2
_exptl_crystal_size_min 0.05
_refine_diff_density_max 0.301
_refine_diff_density_min -0.313
_refine_diff_density_rms 0.060
_refine_ls_extinction_method none
_refine_ls_goodness_of_fit_ref 1.033
_refine_ls_hydrogen_treatment constr
_refine_ls_matrix_type full
_refine_ls_number_parameters 158
_refine_ls_number_reflns 2898
_refine_ls_number_restraints 0
_refine_ls_restrained_S_all 1.033
_refine_ls_R_factor_all 0.0837
_refine_ls_R_factor_gt 0.0547
_refine_ls_shift/su_max 0.000
_refine_ls_shift/su_mean 0.000
_refine_ls_structure_factor_coef Fsqd
_refine_ls_weighting_details 'w=1/[\s^2^(Fo^2^)+(0.0367P)^2^+0.4215P] where P=(Fo^2^+2Fc^2^)/3'
_refine_ls_weighting_scheme calc
_refine_ls_wR_factor_gt 0.1038
_refine_ls_wR_factor_ref 0.1230
_reflns_Friedel_coverage 0.000
_reflns_number_gt 2005
_reflns_number_total 2898
_reflns_threshold_expression 'I > 2\s(I)'
_cod_data_source_file c4cc10153g2.cif
_cod_data_source_block amji207
_cod_depositor_comments 'Adding full bibliography for 7116287--7116290.cif.'
_cod_original_cell_volume 1291.77(12)
_cod_database_code 7116290
_chemical_oxdiff_formula C12H15B1Cl1F1O2
_reflns_odcompleteness_completeness 99.55
_reflns_odcompleteness_iscentric 1
_reflns_odcompleteness_theta 26.32
_olex2_refinement_description
;
1. Fixed Uiso
 At 1.2 times of:
  All C(H) groups
 At 1.5 times of:
  All C(H,H,H) groups
2.a Aromatic/amide H refined with riding coordinates:
 C4(H4), C2(H2), C5(H5)
2.b Idealised Me refined as rotating group:
 C9(H9a,H9b,H9c), C11(H11a,H11b,H11c), C8(H8a,H8b,H8c), C12(H12a,H12b,H12c)
;
_shelx_space_group_comment
;
The symmetry employed for this shelxl refinement is uniquely defined
by the following loop, which should always be used as a source of
symmetry information in preference to the above space-group names.
They are only intended as comments.
;
_shelxl_version_number 2014-3

loop_
_space_group_symop_operation_xyz
'x, y, z'
'-x, y+1/2, -z+1/2'
'-x, -y, -z'
'x, -y-1/2, z-1/2'

loop_
_atom_site_label
_atom_site_type_symbol
_atom_site_fract_x
_atom_site_fract_y
_atom_site_fract_z
_atom_site_U_iso_or_equiv
_atom_site_adp_type
_atom_site_occupancy
_atom_site_site_symmetry_order
_atom_site_calc_flag
_atom_site_refinement_flags_posn
_atom_site_refinement_flags_adp
Cl1 Cl -0.00803(5) 0.48667(9) 0.28782(6) 0.0402(2) Uani 1 1 d . .
F1 F 0.31237(9) 0.79076(19) 0.34140(12) 0.0352(4) Uani 1 1 d . .
C9 C 0.44325(18) 1.0453(3) 0.6785(2) 0.0357(6) Uani 1 1 d . .
H9A H 0.3993 0.9609 0.7075 0.054 Uiso 1 1 calc R U
H9B H 0.4707 1.1177 0.7356 0.054 Uiso 1 1 calc R U
H9C H 0.4938 0.9828 0.6439 0.054 Uiso 1 1 calc R U
B1 B 0.25939(18) 1.0091(3) 0.5284(2) 0.0211(6) Uani 1 1 d . .
O2 O 0.22262(10) 1.1077(2) 0.61006(13) 0.0248(4) Uani 1 1 d . .
C11 C 0.26234(18) 1.4134(3) 0.5789(2) 0.0363(7) Uani 1 1 d . .
H11A H 0.2603 1.3906 0.5028 0.054 Uiso 1 1 calc R U
H11B H 0.3073 1.5078 0.5953 0.054 Uiso 1 1 calc R U
H11C H 0.1993 1.4476 0.6005 0.054 Uiso 1 1 calc R U
C3 C 0.06906(16) 0.6319(3) 0.35816(19) 0.0253(5) Uani 1 1 d . .
C4 C 0.03671(16) 0.7231(3) 0.44659(19) 0.0267(6) Uani 1 1 d . .
H4 H -0.0254 0.7056 0.4700 0.032 Uiso 1 1 calc R U
O1 O 0.35357(10) 1.0452(2) 0.51010(12) 0.0234(4) Uani 1 1 d . .
C2 C 0.16127(17) 0.6548(3) 0.32239(19) 0.0254(5) Uani 1 1 d . .
H2 H 0.1823 0.5931 0.2629 0.031 Uiso 1 1 calc R U
C5 C 0.09950(16) 0.8413(3) 0.49927(19) 0.0240(5) Uani 1 1 d . .
H5 H 0.0782 0.9034 0.5585 0.029 Uiso 1 1 calc R U
C10 C 0.29426(16) 1.2457(3) 0.63903(19) 0.0243(5) Uani 1 1 d . .
C6 C 0.19407(15) 0.8710(3) 0.46664(18) 0.0204(5) Uani 1 1 d . .
C8 C 0.45842(17) 1.2963(3) 0.5498(2) 0.0337(6) Uani 1 1 d . .
H8A H 0.4761 1.3844 0.6031 0.051 Uiso 1 1 calc R U
H8B H 0.4274 1.3534 0.4885 0.051 Uiso 1 1 calc R U
H8C H 0.5153 1.2356 0.5279 0.051 Uiso 1 1 calc R U
C7 C 0.38960(16) 1.1628(3) 0.59701(19) 0.0239(5) Uani 1 1 d . .
C1 C 0.22063(16) 0.7723(3) 0.37797(19) 0.0240(5) Uani 1 1 d . .
C12 C 0.29392(18) 1.2746(4) 0.7595(2) 0.0359(7) Uani 1 1 d . .
H12A H 0.2314 1.3158 0.7787 0.054 Uiso 1 1 calc R U
H12B H 0.3417 1.3621 0.7803 0.054 Uiso 1 1 calc R U
H12C H 0.3084 1.1644 0.7959 0.054 Uiso 1 1 calc R U

loop_
_atom_site_aniso_label
_atom_site_aniso_U_11
_atom_site_aniso_U_22
_atom_site_aniso_U_33
_atom_site_aniso_U_23
_atom_site_aniso_U_13
_atom_site_aniso_U_12
Cl1 0.0425(4) 0.0396(4) 0.0381(4) -0.0112(3) -0.0030(3) -0.0147(3)
F1 0.0222(7) 0.0456(9) 0.0382(9) -0.0119(8) 0.0077(6) -0.0025(6)
C9 0.0313(13) 0.0401(15) 0.0349(16) 0.0023(14) -0.0082(12) 0.0033(11)
B1 0.0259(13) 0.0225(13) 0.0147(13) 0.0045(12) -0.0026(11) 0.0013(10)
O2 0.0230(8) 0.0267(9) 0.0248(9) -0.0067(8) 0.0024(7) -0.0066(7)
C11 0.0352(14) 0.0285(14) 0.0448(17) -0.0017(14) -0.0037(13) 0.0027(11)
C3 0.0304(12) 0.0200(12) 0.0247(13) 0.0001(11) -0.0072(10) -0.0024(9)
C4 0.0231(11) 0.0282(13) 0.0289(14) 0.0006(12) 0.0016(10) -0.0042(10)
O1 0.0204(8) 0.0264(9) 0.0235(9) -0.0039(8) 0.0014(7) -0.0021(6)
C2 0.0331(12) 0.0229(12) 0.0201(13) -0.0042(11) -0.0013(10) 0.0057(10)
C5 0.0267(11) 0.0223(12) 0.0230(13) -0.0027(11) 0.0014(10) -0.0003(9)
C10 0.0250(11) 0.0223(12) 0.0256(13) -0.0026(11) -0.0001(10) -0.0057(9)
C6 0.0251(11) 0.0188(11) 0.0170(12) 0.0013(10) -0.0029(9) 0.0024(9)
C8 0.0289(13) 0.0380(15) 0.0342(15) -0.0025(13) 0.0017(11) -0.0097(11)
C7 0.0239(11) 0.0250(12) 0.0225(13) -0.0002(11) -0.0014(10) -0.0035(9)
C1 0.0215(11) 0.0245(12) 0.0260(13) 0.0021(11) 0.0021(10) 0.0024(9)
C12 0.0380(14) 0.0426(16) 0.0271(14) -0.0119(13) 0.0032(12) -0.0102(12)

loop_
_atom_type_symbol
_atom_type_description
_atom_type_scat_dispersion_real
_atom_type_scat_dispersion_imag
_atom_type_scat_source
C C 0.0033 0.0016 'International Tables Vol C Tables 4.2.6.8 and 6.1.1.4'
H H 0.0000 0.0000 'International Tables Vol C Tables 4.2.6.8 and 6.1.1.4'
B B 0.0013 0.0007 'International Tables Vol C Tables 4.2.6.8 and 6.1.1.4'
Cl Cl 0.1484 0.1585 'International Tables Vol C Tables 4.2.6.8 and 6.1.1.4'
F F 0.0171 0.0103 'International Tables Vol C Tables 4.2.6.8 and 6.1.1.4'
O O 0.0106 0.0060 'International Tables Vol C Tables 4.2.6.8 and 6.1.1.4'

loop_
_geom_angle_atom_site_label_1
_geom_angle_atom_site_label_2
_geom_angle_atom_site_label_3
_geom_angle
O2 B1 C6 119.8(2)
O1 B1 O2 113.9(2)
O1 B1 C6 126.3(2)
B1 O2 C10 107.03(17)
C4 C3 Cl1 119.76(18)
C2 C3 Cl1 118.33(18)
C2 C3 C4 121.9(2)
C3 C4 C5 118.2(2)
B1 O1 C7 107.23(17)
C1 C2 C3 117.5(2)
C4 C5 C6 122.6(2)
O2 C10 C11 106.43(19)
O2 C10 C7 102.09(17)
O2 C10 C12 108.26(18)
C11 C10 C7 113.34(19)
C12 C10 C11 110.8(2)
C12 C10 C7 115.1(2)
C5 C6 B1 119.6(2)
C1 C6 B1 125.2(2)
C1 C6 C5 115.2(2)
C9 C7 C10 113.90(19)
C9 C7 C8 110.09(19)
O1 C7 C9 106.55(18)
O1 C7 C10 102.59(17)
O1 C7 C8 108.20(19)
C8 C7 C10 114.76(19)
F1 C1 C6 119.2(2)
C2 C1 F1 116.2(2)
C2 C1 C6 124.6(2)

loop_
_geom_bond_atom_site_label_1
_geom_bond_atom_site_label_2
_geom_bond_distance
Cl1 C3 1.736(2)
F1 C1 1.376(2)
C9 C7 1.514(3)
B1 O2 1.372(3)
B1 O1 1.362(3)
B1 C6 1.557(3)
O2 C10 1.469(3)
C11 C10 1.520(3)
C3 C4 1.386(3)
C3 C2 1.382(3)
C4 C5 1.387(3)
O1 C7 1.466(3)
C2 C1 1.372(3)
C5 C6 1.407(3)
C10 C7 1.570(3)
C10 C12 1.513(3)
C6 C1 1.390(3)
C8 C7 1.519(3)
